data_9010743
loop_
_publ_author_name
'Fortes, A. D.'
'Wood, I. G.'
'Alfredsson, M.'
'Vocadlo, L.'
'Knight, K. S.'

_publ_section_title
;
 The thermoelastic properties of MgSO4*7D2O (epsomite) from powder neutron
 diffraction and ab initio calculation
 Locality: synthetic
 Sample: T = 2 K
;
_journal_name_full 'European Journal of Mineralogy'
_journal_page_first 449
_journal_page_last 462
_journal_paper_doi 10.1127/0935-1221/2006/0018-0449
_journal_volume 18
_journal_year 2006
_chemical_formula_sum 'D14 Mg O11 S'
_chemical_name_mineral 'Epsomite (deuterated)'
_space_group_IT_number 19
_symmetry_space_group_name_Hall 'P 2ac 2ab'
_symmetry_space_group_name_H-M 'P 21 21 21'
_cell_angle_alpha 90
_cell_angle_beta 90
_cell_angle_gamma 90
_cell_length_a 11.897133
_cell_length_b 11.90851
_cell_length_c 6.78729
_cell_formula_units_Z 4
_cell_volume 961.604
_diffrn_ambient_temperature 2
_exptl_crystal_density_diffrn 1.800
_cod_original_formula_sum 'Mg S O11 D14'
_cod_database_code 9010743

loop_
_symmetry_equiv_pos_as_xyz
x,y,z
-x,1/2+y,1/2-z
1/2+x,1/2-y,-z
1/2-x,-y,1/2+z

loop_
_atom_site_label
_atom_site_fract_x
_atom_site_fract_y
_atom_site_fract_z
_atom_site_U_iso_or_equiv
Mg 0.41931 0.10562 0.03930 0.00530
S 0.72310 0.18174 0.49780 0.00170
O1s 0.67859 0.07070 0.43100 0.00240
O2s 0.84651 0.17922 0.47820 0.00500
O3s 0.68582 0.20434 0.69750 0.00150
O4s 0.67809 0.27187 0.36460 0.00450
O1w 0.26201 0.17315 0.00040 0.01150
O2w 0.46935 0.24881 0.19610 0.00420
O3w 0.46353 0.17443 0.77490 0.00510
O4w 0.57480 0.04448 0.07540 0.00940
O5w 0.37148 0.95860 0.88900 0.00690
O6w 0.35937 0.03815 0.29390 0.00760
O7w 0.49961 0.43503 0.93450 0.00200
D11 0.23099 0.22029 0.10280 0.01860
D12 0.23445 0.19687 0.87460 0.01920
D21 0.42040 0.27324 0.30510 0.01920
D22 0.54585 0.25374 0.25580 0.01920
D31 0.42060 0.22382 0.69110 0.01770
D32 0.54590 0.18209 0.74270 0.01590
D41 0.62292 0.05379 0.19490 0.01650
D42 0.60617 0.97523 0.01890 0.01830
D51 0.36205 0.89144 0.97240 0.02130
D52 0.42026 0.94056 0.77640 0.01950
D61 0.28203 0.02765 0.32890 0.02050
D62 0.40230 0.99809 0.39720 0.02050
D71 0.43179 0.48285 0.95380 0.02380
D72 0.47695 0.36651 0.00380 0.01970

_database_code_amcsd 0007157
